data_1502322
loop_
_publ_author_name
'Hao, Hong-Dong'
'Li, Yun'
'Han, Wei-Bo'
'Wu, Yikang'

_publ_section_title
;
 A hydrogen peroxide based access to qinghaosu (artemisinin).
;
_journal_issue 16
_journal_name_full 'Organic letters'
_journal_page_first 4212
_journal_page_last 4215
_journal_paper_doi 10.1021/ol2015434
_journal_volume 13
_journal_year 2011
_chemical_absolute_configuration ad
_chemical_formula_sum 'C15 H22 O4'
_chemical_formula_weight 266.33
_chemical_name_systematic
; 
 ? 
;
_space_group_IT_number 19
_symmetry_cell_setting orthorhombic
_symmetry_space_group_name_Hall 'P 2ac 2ab'
_symmetry_space_group_name_H-M 'P 21 21 21'
_atom_sites_solution_hydrogens geom
_atom_sites_solution_primary direct
_atom_sites_solution_secondary difmap
_audit_creation_method SHELXL-97
_cell_angle_alpha 90.00
_cell_angle_beta 90.00
_cell_angle_gamma 90.00
_cell_formula_units_Z 4
_cell_length_a 9.0867(18)
_cell_length_b 12.110(2)
_cell_length_c 13.383(3)
_cell_measurement_reflns_used 2793
_cell_measurement_temperature 293(2)
_cell_measurement_theta_max 45.744
_cell_measurement_theta_min 4.536
_cell_volume 1472.7(5)
_computing_cell_refinement 'Bruker XSCANS'
_computing_data_collection 'Bruker XSCANS'
_computing_data_reduction 'Bruker SHELXTL'
_computing_molecular_graphics 'Bruker SHELXTL'
_computing_publication_material 'Bruker SHELXTL'
_computing_structure_refinement 'SHELXL-97 (Sheldrick, 1997)'
_computing_structure_solution 'SHELXS-97 (Sheldrick, 1990)'
_diffrn_ambient_temperature 293(2)
_diffrn_measured_fraction_theta_full 0.996
_diffrn_measured_fraction_theta_max 0.996
_diffrn_measurement_device_type 'Bruker P4'
_diffrn_measurement_method '\w scans'
_diffrn_radiation_monochromator graphite
_diffrn_radiation_source 'fine-focus sealed tube'
_diffrn_radiation_type MoK\a
_diffrn_radiation_wavelength 0.71073
_diffrn_reflns_av_R_equivalents 0.0272
_diffrn_reflns_av_sigmaI/netI 0.0307
_diffrn_reflns_limit_h_max 11
_diffrn_reflns_limit_h_min -11
_diffrn_reflns_limit_k_max 14
_diffrn_reflns_limit_k_min -14
_diffrn_reflns_limit_l_max 16
_diffrn_reflns_limit_l_min -11
_diffrn_reflns_number 8047
_diffrn_reflns_theta_full 26.00
_diffrn_reflns_theta_max 26.00
_diffrn_reflns_theta_min 2.27
_exptl_absorpt_coefficient_mu 0.086
_exptl_absorpt_correction_T_max 1.00000
_exptl_absorpt_correction_T_min 0.60600
_exptl_absorpt_correction_type empirical
_exptl_absorpt_process_details sadabs
_exptl_crystal_colour colorless
_exptl_crystal_density_diffrn 1.201
_exptl_crystal_density_method 'not measured'
_exptl_crystal_description prismatic
_exptl_crystal_F_000 576
_exptl_crystal_size_max 0.347
_exptl_crystal_size_mid 0.195
_exptl_crystal_size_min 0.173
_refine_diff_density_max 0.152
_refine_diff_density_min -0.160
_refine_diff_density_rms 0.043
_refine_ls_abs_structure_details 'Flack H D (1983), Acta Cryst. A39, 876-881'
_refine_ls_abs_structure_Flack -0.5(13)
_refine_ls_extinction_coef 0.127(7)
_refine_ls_extinction_expression Fc^*^=kFc[1+0.001xFc^2^\l^3^/sin(2\q)]^-1/4^
_refine_ls_extinction_method SHELXL
_refine_ls_goodness_of_fit_ref 1.056
_refine_ls_hydrogen_treatment constr
_refine_ls_matrix_type full
_refine_ls_number_parameters 176
_refine_ls_number_reflns 2861
_refine_ls_number_restraints 0
_refine_ls_restrained_S_all 1.056
_refine_ls_R_factor_all 0.0489
_refine_ls_R_factor_gt 0.0432
_refine_ls_shift/su_max 0.005
_refine_ls_shift/su_mean 0.001
_refine_ls_structure_factor_coef Fsqd
_refine_ls_weighting_details 'calc w=1/[\s^2^(Fo^2^)+(0.0606P)^2^+0.0924P] where P=(Fo^2^+2Fc^2^)/3'
_refine_ls_weighting_scheme calc
_refine_ls_wR_factor_gt 0.1077
_refine_ls_wR_factor_ref 0.1119
_reflns_number_gt 2514
_reflns_number_total 2861
_reflns_threshold_expression >2sigma(I)
_cod_data_source_file ol2015434_si_003.cif
_cod_data_source_block cd21156
_cod_depositor_comments
;
The following automatic conversions were performed:

'_symmetry_cell_setting' value 'Orthorhombic' changed to
'orthorhombic' according to
/home/saulius/struct/CIF-dictionaries/cif_core.dic dictionary named
'cif_core.dic' version 2.4.1 from 2010-06-29.

Automatic conversion script
Id: cif_fix_values 1715 2011-07-08 13:25:40Z adriana 
;
_cod_original_cell_volume 1472.6(5)
_cod_original_sg_symbol_H-M P2(1)2(1)2(1)
_cod_database_code 1502322

loop_
_symmetry_equiv_pos_as_xyz
'x, y, z'
'-x+1/2, -y, z+1/2'
'-x, y+1/2, -z+1/2'
'x+1/2, -y+1/2, -z'

loop_
_atom_site_label
_atom_site_type_symbol
_atom_site_fract_x
_atom_site_fract_y
_atom_site_fract_z
_atom_site_U_iso_or_equiv
_atom_site_adp_type
_atom_site_occupancy
_atom_site_symmetry_multiplicity
_atom_site_calc_flag
_atom_site_refinement_flags
O1 O 0.68582(18) 0.16259(14) -0.22723(13) 0.0742(5) Uani 1 1 d .
O2 O 0.82720(13) 0.14195(10) -0.09323(9) 0.0481(3) Uani 1 1 d .
O3 O 0.9038(2) 0.34928(13) -0.04116(16) 0.0876(6) Uani 1 1 d .
O4 O 0.73125(18) 0.13042(16) 0.27221(12) 0.0782(5) Uani 1 1 d .
C1 C 0.8064(2) 0.16639(14) -0.19078(14) 0.0529(5) Uani 1 1 d .
C2 C 0.9504(2) 0.19703(16) -0.23886(15) 0.0574(5) Uani 1 1 d .
H2 H 0.9600 0.2775 -0.2352 0.069 Uiso 1 1 calc R
C3 C 1.0625(2) 0.14740(15) -0.16676(14) 0.0499(5) Uani 1 1 d .
H3 H 1.1529 0.1916 -0.1665 0.060 Uiso 1 1 calc R
C4 C 0.97989(18) 0.16076(14) -0.06653(13) 0.0440(4) Uani 1 1 d .
C5 C 1.0232(2) 0.08479(15) 0.02010(13) 0.0470(4) Uani 1 1 d .
H5 H 1.1156 0.1138 0.0472 0.056 Uiso 1 1 calc R
C6 C 1.0546(2) -0.03358(15) -0.01402(15) 0.0555(5) Uani 1 1 d .
H6 H 0.9622 -0.0657 -0.0381 0.067 Uiso 1 1 calc R
C7 C 1.1628(2) -0.03178(16) -0.10073(16) 0.0586(5) Uani 1 1 d .
H7A H 1.2525 0.0053 -0.0802 0.070 Uiso 1 1 calc R
H7B H 1.1877 -0.1069 -0.1193 0.070 Uiso 1 1 calc R
C8 C 1.0977(2) 0.02721(16) -0.18959(15) 0.0553(5) Uani 1 1 d .
H8A H 1.0084 -0.0103 -0.2100 0.066 Uiso 1 1 calc R
H8B H 1.1667 0.0239 -0.2448 0.066 Uiso 1 1 calc R
C9 C 0.9596(4) 0.1645(2) -0.34860(16) 0.0824(8) Uani 1 1 d .
H9A H 0.9611 0.0855 -0.3542 0.124 Uiso 1 1 calc R
H9B H 1.0479 0.1944 -0.3772 0.124 Uiso 1 1 calc R
H9C H 0.8756 0.1931 -0.3836 0.124 Uiso 1 1 calc R
C10 C 0.9956(2) 0.27961(16) -0.03302(15) 0.0577(5) Uani 1 1 d .
H10 H 1.0843 0.2999 -0.0036 0.069 Uiso 1 1 calc R
C11 C 1.1121(4) -0.1061(2) 0.0707(2) 0.0897(9) Uani 1 1 d .
H11A H 1.1363 -0.1778 0.0450 0.135 Uiso 1 1 calc R
H11B H 1.0377 -0.1131 0.1212 0.135 Uiso 1 1 calc R
H11C H 1.1984 -0.0729 0.0991 0.135 Uiso 1 1 calc R
C12 C 0.9079(2) 0.09368(19) 0.10468(14) 0.0574(5) Uani 1 1 d .
H12A H 0.8524 0.1613 0.0953 0.069 Uiso 1 1 calc R
H12B H 0.8396 0.0325 0.0983 0.069 Uiso 1 1 calc R
C13 C 0.9698(2) 0.0933(2) 0.20980(14) 0.0616(5) Uani 1 1 d .
H13A H 1.0227 0.0247 0.2202 0.074 Uiso 1 1 calc R
H13B H 1.0401 0.1532 0.2159 0.074 Uiso 1 1 calc R
C14 C 0.8572(2) 0.10517(15) 0.28992(15) 0.0525(5) Uani 1 1 d .
C15 C 0.9074(3) 0.0829(2) 0.39412(16) 0.0688(6) Uani 1 1 d .
H15A H 0.8298 0.1008 0.4400 0.103 Uiso 1 1 calc R
H15B H 0.9922 0.1274 0.4086 0.103 Uiso 1 1 calc R
H15C H 0.9325 0.0063 0.4007 0.103 Uiso 1 1 calc R

loop_
_atom_site_aniso_label
_atom_site_aniso_U_11
_atom_site_aniso_U_22
_atom_site_aniso_U_33
_atom_site_aniso_U_23
_atom_site_aniso_U_13
_atom_site_aniso_U_12
O1 0.0616(10) 0.0819(10) 0.0790(10) 0.0013(8) -0.0258(8) 0.0058(8)
O2 0.0378(7) 0.0553(7) 0.0511(7) 0.0001(5) -0.0032(5) 0.0012(6)
O3 0.0781(11) 0.0606(9) 0.1241(15) -0.0241(10) -0.0102(10) 0.0186(9)
O4 0.0596(10) 0.1033(13) 0.0718(10) 0.0155(8) 0.0063(8) 0.0177(9)
C1 0.0592(12) 0.0432(9) 0.0562(11) -0.0018(8) -0.0078(9) 0.0071(9)
C2 0.0697(14) 0.0483(9) 0.0542(11) 0.0021(8) 0.0018(10) 0.0018(9)
C3 0.0471(11) 0.0504(9) 0.0523(10) 0.0002(8) 0.0062(8) -0.0043(9)
C4 0.0338(9) 0.0485(9) 0.0497(9) -0.0036(8) -0.0001(7) -0.0014(8)
C5 0.0368(9) 0.0549(9) 0.0493(9) -0.0034(8) -0.0033(8) -0.0001(8)
C6 0.0590(12) 0.0500(10) 0.0574(11) 0.0016(8) -0.0084(9) -0.0020(9)
C7 0.0510(11) 0.0518(10) 0.0730(13) -0.0096(10) -0.0038(10) 0.0080(9)
C8 0.0556(12) 0.0578(10) 0.0525(10) -0.0054(9) 0.0101(9) 0.0057(9)
C9 0.108(2) 0.0874(16) 0.0519(12) 0.0051(12) 0.0023(12) 0.0170(15)
C10 0.0549(12) 0.0550(10) 0.0631(13) -0.0091(9) 0.0014(10) -0.0011(10)
C11 0.132(3) 0.0630(13) 0.0738(15) 0.0025(12) -0.0210(17) 0.0229(14)
C12 0.0454(11) 0.0752(12) 0.0517(11) 0.0021(10) -0.0012(9) 0.0013(10)
C13 0.0491(11) 0.0849(14) 0.0508(11) -0.0005(10) -0.0008(9) -0.0016(10)
C14 0.0537(12) 0.0485(10) 0.0552(11) 0.0006(8) 0.0016(9) 0.0027(8)
C15 0.0712(15) 0.0805(14) 0.0548(12) -0.0043(11) -0.0006(11) 0.0024(12)

loop_
_atom_type_symbol
_atom_type_description
_atom_type_scat_dispersion_real
_atom_type_scat_dispersion_imag
_atom_type_scat_source
C C 0.0033 0.0016 'International Tables Vol C Tables 4.2.6.8 and 6.1.1.4'
H H 0.0000 0.0000 'International Tables Vol C Tables 4.2.6.8 and 6.1.1.4'
O O 0.0106 0.0060 'International Tables Vol C Tables 4.2.6.8 and 6.1.1.4'

loop_
_geom_angle_atom_site_label_1
_geom_angle_atom_site_label_2
_geom_angle_atom_site_label_3
_geom_angle
C1 O2 C4 109.72(14)
O1 C1 O2 120.80(19)
O1 C1 C2 129.02(19)
O2 C1 C2 110.18(16)
C1 C2 C9 113.3(2)
C1 C2 C3 102.30(15)
C9 C2 C3 118.12(18)
C1 C2 H2 107.5
C9 C2 H2 107.5
C3 C2 H2 107.5
C8 C3 C2 112.97(16)
C8 C3 C4 112.13(14)
C2 C3 C4 100.57(14)
C8 C3 H3 110.3
C2 C3 H3 110.3
C4 C3 H3 110.3
O2 C4 C10 108.20(14)
O2 C4 C5 109.74(14)
C10 C4 C5 108.82(15)
O2 C4 C3 103.55(14)
C10 C4 C3 108.10(15)
C5 C4 C3 118.00(14)
C6 C5 C4 112.61(15)
C6 C5 C12 114.20(16)
C4 C5 C12 109.80(15)
C6 C5 H5 106.6
C4 C5 H5 106.6
C12 C5 H5 106.6
C7 C6 C11 110.73(19)
C7 C6 C5 109.56(15)
C11 C6 C5 112.40(17)
C7 C6 H6 108.0
C11 C6 H6 108.0
C5 C6 H6 108.0
C8 C7 C6 110.82(17)
C8 C7 H7A 109.5
C6 C7 H7A 109.5
C8 C7 H7B 109.5
C6 C7 H7B 109.5
H7A C7 H7B 108.1
C7 C8 C3 112.17(16)
C7 C8 H8A 109.2
C3 C8 H8A 109.2
C7 C8 H8B 109.2
C3 C8 H8B 109.2
H8A C8 H8B 107.9
C2 C9 H9A 109.5
C2 C9 H9B 109.5
H9A C9 H9B 109.5
C2 C9 H9C 109.5
H9A C9 H9C 109.5
H9B C9 H9C 109.5
O3 C10 C4 125.44(19)
O3 C10 H10 117.3
C4 C10 H10 117.3
C6 C11 H11A 109.5
C6 C11 H11B 109.5
H11A C11 H11B 109.5
C6 C11 H11C 109.5
H11A C11 H11C 109.5
H11B C11 H11C 109.5
C13 C12 C5 115.38(16)
C13 C12 H12A 108.4
C5 C12 H12A 108.4
C13 C12 H12B 108.4
C5 C12 H12B 108.4
H12A C12 H12B 107.5
C14 C13 C12 114.44(18)
C14 C13 H13A 108.7
C12 C13 H13A 108.7
C14 C13 H13B 108.7
C12 C13 H13B 108.7
H13A C13 H13B 107.6
O4 C14 C13 122.28(19)
O4 C14 C15 121.23(19)
C13 C14 C15 116.49(19)
C14 C15 H15A 109.5
C14 C15 H15B 109.5
H15A C15 H15B 109.5
C14 C15 H15C 109.5
H15A C15 H15C 109.5
H15B C15 H15C 109.5

loop_
_geom_bond_atom_site_label_1
_geom_bond_atom_site_label_2
_geom_bond_distance
O1 C1 1.200(2)
O2 C1 1.352(2)
O2 C4 1.451(2)
O3 C10 1.192(2)
O4 C14 1.209(3)
C1 C2 1.505(3)
C2 C9 1.523(3)
C2 C3 1.526(3)
C2 H2 0.9800
C3 C8 1.521(3)
C3 C4 1.546(3)
C3 H3 0.9800
C4 C10 1.514(3)
C4 C5 1.531(2)
C5 C6 1.531(3)
C5 C12 1.546(3)
C5 H5 0.9800
C6 C7 1.521(3)
C6 C11 1.526(3)
C6 H6 0.9800
C7 C8 1.508(3)
C7 H7A 0.9700
C7 H7B 0.9700
C8 H8A 0.9700
C8 H8B 0.9700
C9 H9A 0.9600
C9 H9B 0.9600
C9 H9C 0.9600
C10 H10 0.9300
C11 H11A 0.9600
C11 H11B 0.9600
C11 H11C 0.9600
C12 C13 1.515(3)
C12 H12A 0.9700
C12 H12B 0.9700
C13 C14 1.489(3)
C13 H13A 0.9700
C13 H13B 0.9700
C14 C15 1.492(3)
C15 H15A 0.9600
C15 H15B 0.9600
C15 H15C 0.9600

loop_
_geom_torsion_atom_site_label_1
_geom_torsion_atom_site_label_2
_geom_torsion_atom_site_label_3
_geom_torsion_atom_site_label_4
_geom_torsion
C4 O2 C1 O1 -175.78(17)
C4 O2 C1 C2 3.80(19)
O1 C1 C2 C9 -32.5(3)
O2 C1 C2 C9 147.93(17)
O1 C1 C2 C3 -160.8(2)
O2 C1 C2 C3 19.65(19)
C1 C2 C3 C8 86.82(19)
C9 C2 C3 C8 -38.4(3)
C1 C2 C3 C4 -32.87(16)
C9 C2 C3 C4 -158.06(19)
C1 O2 C4 C10 89.08(16)
C1 O2 C4 C5 -152.32(14)
C1 O2 C4 C3 -25.48(17)
C8 C3 C4 O2 -84.48(18)
C2 C3 C4 O2 35.81(16)
C8 C3 C4 C10 160.89(17)
C2 C3 C4 C10 -78.82(17)
C8 C3 C4 C5 37.0(2)
C2 C3 C4 C5 157.25(15)
O2 C4 C5 C6 78.60(18)
C10 C4 C5 C6 -163.18(16)
C3 C4 C5 C6 -39.6(2)
O2 C4 C5 C12 -49.86(19)
C10 C4 C5 C12 68.36(19)
C3 C4 C5 C12 -168.07(15)
C4 C5 C6 C7 50.9(2)
C12 C5 C6 C7 176.98(16)
C4 C5 C6 C11 174.40(19)
C12 C5 C6 C11 -59.5(2)
C11 C6 C7 C8 172.52(18)
C5 C6 C7 C8 -63.0(2)
C6 C7 C8 C3 61.7(2)
C2 C3 C8 C7 -159.64(17)
C4 C3 C8 C7 -46.8(2)
O2 C4 C10 O3 -10.0(3)
C5 C4 C10 O3 -129.2(2)
C3 C4 C10 O3 101.5(2)
C6 C5 C12 C13 92.0(2)
C4 C5 C12 C13 -140.40(18)
C5 C12 C13 C14 178.33(18)
C12 C13 C14 O4 -11.1(3)
C12 C13 C14 C15 168.19(19)
